data_1515626
loop_
_publ_author_name
'Icli, Burcak'
'Sheepwash, Erin'
'Riis-Johannessen, Thomas'
'Schenk, Kurt'
'Filinchuk, Yaroslav'
'Scopelliti, Rosario'
'Severin, Kay'

_publ_section_title
;
 Dative boron--nitrogen bonds in structural supramolecular chemistry:
 multicomponent assembly of prismatic organic cages
;
_journal_issue 9
_journal_name_full 'Chemical Science'
_journal_page_first 1719
_journal_paper_doi 10.1039/c1sc00320h
_journal_volume 2
_journal_year 2011
_chemical_formula_sum 'C114 H60 B6 Cl12 N12 O12'
_chemical_formula_weight 2280.00
_chemical_name_systematic
;
?
;
_space_group_IT_number 176
_symmetry_cell_setting trigonal
_symmetry_space_group_name_Hall '-P 6c'
_symmetry_space_group_name_H-M 'P 63/m'
_atom_sites_solution_hydrogens geom
_atom_sites_solution_primary direct
_atom_sites_solution_secondary difmap
_audit_creation_method SHELXL-97
_cell_angle_alpha 90.00
_cell_angle_beta 90.00
_cell_angle_gamma 120.00
_cell_formula_units_Z 2
_cell_length_a 14.3139(9)
_cell_length_b 14.3139(9)
_cell_length_c 30.848(2)
_cell_measurement_reflns_used 4782
_cell_measurement_temperature 298(2)
_cell_measurement_theta_max 47.96
_cell_measurement_theta_min 2.87
_cell_volume 5473.6(6)
_computing_cell_refinement 'STOE X-AREA'
_computing_data_collection 'STOE X-AREA'
_computing_data_reduction 'STOE X-RED'
_computing_structure_refinement 'SHELXL-97 (Sheldrick, 1997)'
_computing_structure_solution 'SHELXL-97 (Sheldrick, 1997)'
_diffrn_ambient_temperature 298(2)
_diffrn_detector 'image plate (34 cm diameter)'
_diffrn_detector_area_resol_mean 6.67
_diffrn_detector_type STOE
_diffrn_measured_fraction_theta_full 0.947
_diffrn_measured_fraction_theta_max 0.947
_diffrn_measurement_details ' 248 frames, detector distance = 130 mm'
_diffrn_measurement_device '2-circle goniometer'
_diffrn_measurement_device_type 'STOE IPDS 2T'
_diffrn_measurement_method 'rotation method'
_diffrn_radiation_collimation '0.5 mm diameter'
_diffrn_radiation_monochromator 'plane graphite'
_diffrn_radiation_polarisn_norm 0
_diffrn_radiation_source 'sealed X-ray tube, 12 x 0.4 mm long-fine focus'
_diffrn_radiation_type CuK\a
_diffrn_radiation_wavelength 1.54186
_diffrn_reflns_av_R_equivalents 0.1007
_diffrn_reflns_av_sigmaI/netI 0.0680
_diffrn_reflns_limit_h_max 12
_diffrn_reflns_limit_h_min -12
_diffrn_reflns_limit_k_max 6
_diffrn_reflns_limit_k_min -13
_diffrn_reflns_limit_l_max 23
_diffrn_reflns_limit_l_min -25
_diffrn_reflns_number 6112
_diffrn_reflns_theta_full 47.97
_diffrn_reflns_theta_max 47.97
_diffrn_reflns_theta_min 2.86
_diffrn_source_current 1
_diffrn_source_power 0.05
_diffrn_source_voltage 50
_exptl_absorpt_coefficient_mu 3.330
_exptl_absorpt_correction_T_max 0.9632
_exptl_absorpt_correction_T_min 0.8272
_exptl_absorpt_correction_type integration
_exptl_crystal_colour orange
_exptl_crystal_density_diffrn 1.383
_exptl_crystal_density_method 'not measured'
_exptl_crystal_description plate
_exptl_crystal_F_000 2316
_exptl_crystal_size_max 0.201
_exptl_crystal_size_mid 0.198
_exptl_crystal_size_min 0.020
_platon_squeeze_details
;
;
_refine_diff_density_max 0.197
_refine_diff_density_min -0.163
_refine_diff_density_rms 0.033
_refine_ls_extinction_coef 0.00013(3)
_refine_ls_extinction_expression Fc^*^=kFc[1+0.001xFc^2^\l^3^/sin(2\q)]^-1/4^
_refine_ls_extinction_method SHELXL
_refine_ls_goodness_of_fit_ref 0.796
_refine_ls_hydrogen_treatment constr
_refine_ls_matrix_type full
_refine_ls_number_parameters 248
_refine_ls_number_reflns 1664
_refine_ls_number_restraints 360
_refine_ls_restrained_S_all 0.744
_refine_ls_R_factor_all 0.0975
_refine_ls_R_factor_gt 0.0465
_refine_ls_shift/su_max 0.001
_refine_ls_shift/su_mean 0.000
_refine_ls_structure_factor_coef Fsqd
_refine_ls_weighting_details 'calc w=1/[\s^2^(Fo^2^)+(0.0633P)^2^+0.0000P] where P=(Fo^2^+2Fc^2^)/3'
_refine_ls_weighting_scheme calc
_refine_ls_wR_factor_gt 0.1081
_refine_ls_wR_factor_ref 0.1210
_reflns_number_gt 781
_reflns_number_total 1664
_reflns_threshold_expression >2sigma(I)
_cod_data_source_file c1sc00320h.txt
_cod_data_source_block shelxl
_cod_original_sg_symbol_H-M P6(3)/m
_cod_database_code 1515626

loop_
_symmetry_equiv_pos_as_xyz
'x, y, z'
'-y, x-y, z'
'-x+y, -x, z'
'-x, -y, z+1/2'
'y, -x+y, z+1/2'
'x-y, x, z+1/2'
'-x, -y, -z'
'y, -x+y, -z'
'x-y, x, -z'
'x, y, -z-1/2'
'-y, x-y, -z-1/2'
'-x+y, -x, -z-1/2'

loop_
_atom_site_label
_atom_site_type_symbol
_atom_site_fract_x
_atom_site_fract_y
_atom_site_fract_z
_atom_site_U_iso_or_equiv
_atom_site_adp_type
_atom_site_occupancy
_atom_site_symmetry_multiplicity
_atom_site_calc_flag
_atom_site_refinement_flags
B1 B 0.6176(7) 0.8086(6) 0.8474(2) 0.090(2) Uani 1 1 d U
C11 C 0.6204(5) 0.8187(4) 0.79629(19) 0.0864(15) Uani 1 1 d U
C12 C 0.5257(5) 0.7738(4) 0.77266(15) 0.0919(17) Uani 1 1 d U
H12 H 0.4602 0.7428 0.7873 0.110 Uiso 1 1 calc R
C13 C 0.7154(5) 0.8643(4) 0.77300(16) 0.0935(17) Uani 1 1 d U
H13 H 0.7808 0.8958 0.7878 0.112 Uiso 1 1 calc R
C21 C 0.6621(7) 0.9007(5) 0.9088(3) 0.0935(18) Uani 1 1 d U
C22 C 0.5506(7) 0.8364(5) 0.9082(2) 0.0909(17) Uani 1 1 d U
C23 C 0.4878(5) 0.8274(4) 0.9431(3) 0.0982(18) Uani 1 1 d U
H23 H 0.4131 0.7857 0.9416 0.118 Uiso 1 1 calc R
C24 C 0.5374(8) 0.8814(6) 0.9804(2) 0.117(2) Uani 1 1 d U
C25 C 0.6475(9) 0.9485(6) 0.9805(2) 0.124(2) Uani 1 1 d U
C26 C 0.7129(5) 0.9609(5) 0.9447(3) 0.118(2) Uani 1 1 d U
H26 H 0.7870 1.0077 0.9452 0.142 Uiso 1 1 calc R
O27 O 0.7076(3) 0.8978(3) 0.87072(15) 0.0978(12) Uani 1 1 d U
O28 O 0.5179(3) 0.7871(3) 0.86871(13) 0.0904(11) Uani 1 1 d U
Cl29 Cl 0.45838(16) 0.86531(16) 1.02567(6) 0.1630(8) Uani 1 1 d U
Cl30 Cl 0.71071(19) 1.02085(18) 1.02831(6) 0.2002(10) Uani 1 1 d U
N31 N 0.7579(5) 0.4340(4) 0.86549(12) 0.0784(12) Uani 1 1 d U
C32 C 0.6566(10) 0.4166(7) 0.86569(14) 0.0780(14) Uani 1 1 d U
C33 C 0.6479(6) 0.5161(5) 0.86430(15) 0.0770(15) Uani 1 1 d U
C34 C 0.5468(5) 0.5082(5) 0.86233(15) 0.0885(16) Uani 1 1 d U
H34 H 0.4841 0.4412 0.8635 0.106 Uiso 1 1 calc R
C35 C 0.5413(5) 0.6019(6) 0.85861(15) 0.0877(16) Uani 1 1 d U
H35 H 0.4738 0.5962 0.8567 0.105 Uiso 1 1 calc R
N36 N 0.6277(5) 0.6987(4) 0.85765(11) 0.0827(12) Uani 1 1 d U
C37 C 0.7255(6) 0.7074(5) 0.86001(15) 0.0912(16) Uani 1 1 d U
H37 H 0.7867 0.7756 0.8594 0.109 Uiso 1 1 calc R
C38 C 0.7376(5) 0.6178(6) 0.86334(15) 0.0931(17) Uani 1 1 d U
H38 H 0.8062 0.6261 0.8649 0.112 Uiso 1 1 calc R
C41 C 0.5100(12) 0.9650(9) 0.2500 0.143(4) Uani 1 2 d SU
H41 H 0.5339 1.0386 0.2500 0.172 Uiso 1 2 calc SR
C42 C 0.5847(12) 0.9316(12) 0.2500 0.166(5) Uani 1 2 d SU
H42 H 0.6575 0.9838 0.2500 0.200 Uiso 1 2 calc SR
C43 C 0.5587(11) 0.8307(12) 0.2500 0.144(4) Uani 1 2 d SU
C44 C 0.4429(7) 0.7487(11) 0.2500 0.094(2) Uani 1 2 d SU
C45 C 0.4136(11) 0.6405(13) 0.2500 0.094(2) Uani 1 2 d SU
C46 C 0.4922(12) 0.5992(13) 0.2500 0.144(4) Uani 1 2 d SU
C47 C 0.5903(12) 0.6765(14) 0.2500 0.166(5) Uani 1 2 d SU
H47 H 0.6420 0.6553 0.2500 0.199 Uiso 1 2 calc SR
C48 C 0.6305(9) 0.7866(11) 0.2500 0.146(4) Uani 1 2 d SU
H48 H 0.7048 0.8331 0.2500 0.176 Uiso 1 2 calc SR

loop_
_atom_site_aniso_label
_atom_site_aniso_U_11
_atom_site_aniso_U_22
_atom_site_aniso_U_33
_atom_site_aniso_U_23
_atom_site_aniso_U_13
_atom_site_aniso_U_12
B1 0.094(6) 0.080(6) 0.100(6) -0.002(4) -0.004(5) 0.046(5)
C11 0.098(5) 0.074(4) 0.100(5) 0.002(3) -0.005(4) 0.052(4)
C12 0.099(4) 0.084(4) 0.093(4) 0.006(3) 0.003(3) 0.047(3)
C13 0.097(4) 0.089(4) 0.107(4) 0.000(3) -0.004(3) 0.057(3)
C21 0.114(6) 0.079(5) 0.084(6) -0.005(4) -0.013(5) 0.045(5)
C22 0.105(6) 0.088(5) 0.090(6) -0.001(4) 0.001(5) 0.057(5)
C23 0.115(5) 0.092(5) 0.093(5) -0.009(4) -0.006(5) 0.055(4)
C24 0.155(7) 0.114(6) 0.075(6) -0.016(4) 0.006(5) 0.063(5)
C25 0.166(7) 0.098(6) 0.087(6) -0.029(4) -0.043(6) 0.050(6)
C26 0.134(6) 0.111(5) 0.096(5) -0.001(5) 0.004(6) 0.052(5)
O27 0.117(3) 0.088(3) 0.090(3) 0.005(2) 0.006(3) 0.052(3)
O28 0.105(3) 0.096(3) 0.079(3) -0.003(2) -0.003(3) 0.057(2)
Cl29 0.205(2) 0.1747(18) 0.1024(13) -0.0103(12) 0.0238(13) 0.0903(15)
Cl30 0.216(2) 0.201(2) 0.1124(14) -0.0520(14) -0.0274(14) 0.0509(18)
N31 0.083(5) 0.073(5) 0.087(3) 0.001(2) -0.002(3) 0.046(4)
C32 0.102(6) 0.082(6) 0.065(4) -0.002(3) -0.005(4) 0.059(6)
C33 0.081(4) 0.084(5) 0.063(3) 0.000(3) -0.003(3) 0.040(4)
C34 0.101(5) 0.080(5) 0.085(4) 0.004(3) 0.005(3) 0.046(4)
C35 0.072(4) 0.089(5) 0.090(4) 0.007(4) 0.010(3) 0.032(5)
N36 0.083(4) 0.092(4) 0.076(3) -0.001(3) 0.002(3) 0.046(4)
C37 0.090(5) 0.072(5) 0.103(4) 0.003(3) -0.003(3) 0.033(4)
C38 0.095(5) 0.101(5) 0.094(4) 0.003(4) -0.002(3) 0.057(5)
C41 0.156(11) 0.116(8) 0.097(6) 0.000 0.000 0.023(8)
C42 0.171(11) 0.149(10) 0.094(7) 0.000 0.000 0.016(9)
C43 0.139(9) 0.165(9) 0.070(5) 0.000 0.000 0.033(8)
C44 0.079(7) 0.113(9) 0.064(5) 0.000 0.000 0.028(8)
C45 0.106(8) 0.141(8) 0.075(5) 0.000 0.000 0.091(8)
C46 0.154(10) 0.178(11) 0.076(6) 0.000 0.000 0.066(9)
C47 0.142(10) 0.217(12) 0.122(7) 0.000 0.000 0.077(9)
C48 0.086(7) 0.210(10) 0.117(7) 0.000 0.000 0.053(8)

loop_
_atom_type_symbol
_atom_type_description
_atom_type_scat_dispersion_real
_atom_type_scat_dispersion_imag
_atom_type_scat_source
C C 0.0181 0.0091 'International Tables Vol C Tables 4.2.6.8 and 6.1.1.4'
H H 0.0000 0.0000 'International Tables Vol C Tables 4.2.6.8 and 6.1.1.4'
B B 0.0090 0.0039 'International Tables Vol C Tables 4.2.6.8 and 6.1.1.4'
N N 0.0311 0.0180 'International Tables Vol C Tables 4.2.6.8 and 6.1.1.4'
O O 0.0492 0.0322 'International Tables Vol C Tables 4.2.6.8 and 6.1.1.4'
Cl Cl 0.3639 0.7018 'International Tables Vol C Tables 4.2.6.8 and 6.1.1.4'

loop_
_exptl_crystal_face_index_h
_exptl_crystal_face_index_k
_exptl_crystal_face_index_l
_exptl_crystal_face_perp_dist
0 0 -1 0.0040
0 1 0 0.0780
0 -1 0 0.0520
1 0 0 0.0710
-1 0 0 0.0580
1 -1 0 0.0580
-1 1 0 0.0690
0 0 1 0.0150

loop_
_geom_angle_atom_site_label_1
_geom_angle_atom_site_label_2
_geom_angle_atom_site_label_3
_geom_angle
_geom_angle_site_symmetry_1
_geom_angle_site_symmetry_3
O28 B1 O27 107.6(5) . .
O28 B1 C11 116.5(6) . .
O27 B1 C11 116.0(6) . .
O28 B1 N36 104.5(5) . .
O27 B1 N36 105.8(5) . .
C11 B1 N36 105.3(5) . .
C13 C11 C12 116.8(5) . .
C13 C11 B1 122.4(6) . .
C12 C11 B1 120.6(6) . .
C11 C12 C12 121.8(3) . 10_557
C11 C13 C13 121.4(3) . 10_557
O27 C21 C26 127.6(8) . .
O27 C21 C22 112.3(7) . .
C26 C21 C22 120.1(7) . .
C23 C22 O28 127.8(7) . .
C23 C22 C21 122.5(7) . .
O28 C22 C21 109.7(7) . .
C22 C23 C24 118.5(6) . .
C23 C24 C25 119.1(6) . .
C23 C24 Cl29 118.7(8) . .
C25 C24 Cl29 122.2(8) . .
C24 C25 C26 123.0(6) . .
C24 C25 Cl30 118.9(8) . .
C26 C25 Cl30 118.1(8) . .
C21 C26 C25 116.6(7) . .
C21 O27 B1 103.1(5) . .
C22 O28 B1 104.3(5) . .
C32 N31 C32 111.8(6) 3_665 .
N31 C32 N31 128.2(6) 2_655 .
N31 C32 C33 116.9(9) 2_655 .
N31 C32 C33 114.9(9) . .
C38 C33 C34 117.8(5) . .
C38 C33 C32 122.0(7) . .
C34 C33 C32 120.2(7) . .
C35 C34 C33 118.9(6) . .
N36 C35 C34 122.8(6) . .
C35 N36 C37 118.8(5) . .
C35 N36 B1 120.9(6) . .
C37 N36 B1 119.8(6) . .
N36 C37 C38 121.8(5) . .
C33 C38 C37 119.9(5) . .
C42 C41 C46 122.0(14) . 2_665
C43 C42 C41 123.2(16) . .
C42 C43 C48 127.8(16) . .
C42 C43 C44 117.9(16) . .
C48 C43 C44 114.4(13) . .
C45 C44 C45 117.3(9) . 2_665
C45 C44 C43 118.7(15) . .
C45 C44 C43 124.0(15) 2_665 .
C44 C45 C44 122.7(9) . 3_565
C44 C45 C46 124.6(15) . .
C44 C45 C46 112.7(15) 3_565 .
C47 C46 C41 127.9(17) . 3_565
C47 C46 C45 111.8(15) . .
C41 C46 C45 120.2(13) 3_565 .
C46 C47 C48 129.6(16) . .
C47 C48 C43 120.9(12) . .

loop_
_geom_bond_atom_site_label_1
_geom_bond_atom_site_label_2
_geom_bond_distance
_geom_bond_site_symmetry_2
B1 O28 1.458(7) .
B1 O27 1.471(7) .
B1 C11 1.581(8) .
B1 N36 1.680(7) .
C11 C13 1.379(6) .
C11 C12 1.382(6) .
C12 C12 1.398(9) 10_557
C13 C13 1.419(10) 10_557
C21 O27 1.354(7) .
C21 C26 1.366(7) .
C21 C22 1.388(7) .
C22 C23 1.366(7) .
C22 O28 1.369(6) .
C23 C24 1.370(7) .
C24 C25 1.376(8) .
C24 Cl29 1.739(6) .
C25 C26 1.402(8) .
C25 Cl30 1.768(6) .
N31 C32 1.312(6) 3_665
N31 C32 1.342(6) .
C32 N31 1.312(6) 2_655
C32 C33 1.492(7) .
C33 C38 1.379(6) .
C33 C34 1.395(6) .
C34 C35 1.387(6) .
C35 N36 1.318(6) .
N36 C37 1.344(6) .
C37 C38 1.381(6) .
C41 C42 1.372(15) .
C41 C46 1.377(13) 2_665
C42 C43 1.300(13) .
C43 C48 1.450(14) .
C43 C44 1.476(13) .
C44 C45 1.388(9) .
C44 C45 1.402(9) 2_665
C45 C44 1.402(9) 3_565
C45 C46 1.509(15) .
C46 C47 1.281(13) .
C46 C41 1.377(13) 3_565
C47 C48 1.381(15) .

loop_
_platon_squeeze_void_nr
_platon_squeeze_void_average_x
_platon_squeeze_void_average_y
_platon_squeeze_void_average_z
_platon_squeeze_void_volume
_platon_squeeze_void_count_electrons
1 0.000 0.000 -0.004 536.0 113.1
